data_1564672
loop_
_publ_author_name
'Wang, Hanqiang'
'Zhang, Jie'
'Xie, Zuowei'

_publ_section_title
;
 Ring-opening and ring-expansion reactions of carborane-fused borirane
;
_journal_name_full 'Chemical Science'
_journal_paper_doi 10.1039/D1SC04453B
_journal_year 2021
_chemical_formula_sum 'C33 H55 B11 Br2 N2 O'
_chemical_formula_weight 774.52
_space_group_crystal_system monoclinic
_space_group_IT_number 14
_space_group_name_Hall '-P 2yn'
_space_group_name_H-M_alt 'P 1 21/n 1'
_atom_sites_solution_hydrogens geom
_audit_creation_method SHELXL-2018/3
_audit_update_record
;
2021-08-09 deposited with the CCDC.	2021-09-09 downloaded from the CCDC.
;
_cell_angle_alpha 90
_cell_angle_beta 98.9978(15)
_cell_angle_gamma 90
_cell_formula_units_Z 4
_cell_length_a 12.4262(6)
_cell_length_b 16.4652(8)
_cell_length_c 23.2047(11)
_cell_measurement_reflns_used 458
_cell_measurement_temperature 297(2)
_cell_measurement_theta_max 15
_cell_measurement_theta_min 15
_cell_volume 4689.3(4)
_computing_cell_refinement 'BRUKER D8VENTURE DIFFRACTOMETER'
_computing_data_collection 'BRUKER D8VENTURE DIFFRACTOMETER'
_computing_data_reduction 'BRUKER D8VENTURE DIFFRACTOMETER'
_computing_molecular_graphics 'BRUKER SHELXTL'
_computing_publication_material 'BRUKER SHELXTL'
_computing_structure_refinement 'SHELXL-2018/3 (Sheldrick, 2018)'
_computing_structure_solution 'BRUKER D8VENTURE DIFFRACTOMETER'
_diffrn_ambient_temperature 297(2)
_diffrn_measured_fraction_theta_full 1.000
_diffrn_measured_fraction_theta_max 0.998
_diffrn_measurement_device_type 'BRUKER D8VENTURE DIFFRACTOMETER'
_diffrn_measurement_method 'PHI & OMEGA SCAN'
_diffrn_radiation_type MoK\a
_diffrn_radiation_wavelength 0.71073
_diffrn_reflns_av_R_equivalents 0.0843
_diffrn_reflns_av_unetI/netI 0.0535
_diffrn_reflns_Laue_measured_fraction_full 1.000
_diffrn_reflns_Laue_measured_fraction_max 0.998
_diffrn_reflns_limit_h_max 16
_diffrn_reflns_limit_h_min -16
_diffrn_reflns_limit_k_max 21
_diffrn_reflns_limit_k_min -21
_diffrn_reflns_limit_l_max 30
_diffrn_reflns_limit_l_min -30
_diffrn_reflns_number 137535
_diffrn_reflns_point_group_measured_fraction_full 1.000
_diffrn_reflns_point_group_measured_fraction_max 0.998
_diffrn_reflns_theta_full 25.242
_diffrn_reflns_theta_max 27.977
_diffrn_reflns_theta_min 2.070
_exptl_absorpt_coefficient_mu 1.754
_exptl_absorpt_correction_T_max 0.7456
_exptl_absorpt_correction_T_min 0.6367
_exptl_absorpt_correction_type multi-scan
_exptl_crystal_colour colourless
_exptl_crystal_density_diffrn 1.097
_exptl_crystal_description block
_exptl_crystal_F_000 1600
_exptl_crystal_size_max 0.400
_exptl_crystal_size_mid 0.300
_exptl_crystal_size_min 0.200
_refine_diff_density_max 1.205
_refine_diff_density_min -0.399
_refine_diff_density_rms 0.133
_refine_ls_extinction_method none
_refine_ls_goodness_of_fit_ref 1.063
_refine_ls_hydrogen_treatment constr
_refine_ls_matrix_type full
_refine_ls_number_parameters 487
_refine_ls_number_reflns 11264
_refine_ls_number_restraints 70
_refine_ls_restrained_S_all 1.075
_refine_ls_R_factor_all 0.1414
_refine_ls_R_factor_gt 0.0773
_refine_ls_shift/su_max 0.000
_refine_ls_shift/su_mean 0.000
_refine_ls_structure_factor_coef Fsqd
_refine_ls_weighting_details 'w=1/[\s^2^(Fo^2^)+(0.1394P)^2^+6.2672P] where P=(Fo^2^+2Fc^2^)/3'
_refine_ls_weighting_scheme calc
_refine_ls_wR_factor_gt 0.2280
_refine_ls_wR_factor_ref 0.2677
_reflns_Friedel_coverage 0.000
_reflns_number_gt 6524
_reflns_number_total 11264
_reflns_threshold_expression 'I > 2\s(I)'
_cod_data_source_file d1sc04453b2.cif
_cod_data_source_block 1
_cod_original_sg_symbol_H-M 'P 21/n'
_cod_database_code 1564672
_shelx_shelxl_version_number 2018/3
_shelx_space_group_comment
;
The symmetry employed for this shelxl refinement is uniquely defined
by the following loop, which should always be used as a source of
symmetry information in preference to the above space-group names.
They are only intended as comments.
;
_shelx_estimated_absorpt_t_min 0.541
_shelx_estimated_absorpt_t_max 0.721

loop_
_space_group_symop_operation_xyz
'x, y, z'
'-x+1/2, y+1/2, -z+1/2'
'-x, -y, -z'
'x-1/2, -y-1/2, z-1/2'

loop_
_atom_site_label
_atom_site_type_symbol
_atom_site_fract_x
_atom_site_fract_y
_atom_site_fract_z
_atom_site_U_iso_or_equiv
_atom_site_adp_type
_atom_site_occupancy
_atom_site_site_symmetry_order
_atom_site_calc_flag
_atom_site_refinement_flags_posn
_atom_site_refinement_flags_adp
_atom_site_refinement_flags_occupancy
_atom_site_disorder_assembly
_atom_site_disorder_group
Br1 Br 0.33689(5) 0.33759(3) 0.19221(2) 0.0562(2) Uani 1 1 d . . . . .
Br2 Br 0.23094(5) 0.33476(3) 0.31013(3) 0.0615(2) Uani 1 1 d . . . . .
N1 N 0.2598(3) 0.1322(2) 0.29555(16) 0.0359(8) Uani 1 1 d . . . . .
N2 N 0.3262(3) 0.1311(2) 0.21499(16) 0.0363(8) Uani 1 1 d . . . . .
C1 C 0.4661(4) 0.2896(3) 0.30704(19) 0.0379(10) Uani 1 1 d . . . . .
C2 C 0.5503(4) 0.3614(3) 0.2895(2) 0.0523(13) Uani 1 1 d . . . . .
H2 H 0.523315 0.402052 0.252432 0.063 Uiso 1 1 calc R U . . .
C11 C 0.3076(3) 0.1815(3) 0.25945(19) 0.0324(9) Uani 1 1 d . . . . .
C12 C 0.2521(4) 0.0538(3) 0.2741(2) 0.0438(11) Uani 1 1 d . . . . .
H12A H 0.223727 0.009284 0.291251 0.053 Uiso 1 1 calc R U . . .
C13 C 0.2925(4) 0.0538(3) 0.2248(2) 0.0445(11) Uani 1 1 d . . . . .
H13A H 0.297181 0.009058 0.200844 0.053 Uiso 1 1 calc R U . . .
C14 C 0.2000(4) 0.1498(3) 0.3442(2) 0.0434(11) Uani 1 1 d . . . . .
C15 C 0.0903(4) 0.1732(3) 0.3285(3) 0.0558(14) Uani 1 1 d . . . . .
C16 C 0.0327(6) 0.1884(5) 0.3740(4) 0.079(2) Uani 1 1 d . . . . .
H16A H -0.039458 0.205209 0.365432 0.095 Uiso 1 1 calc R U . . .
C17 C 0.0786(7) 0.1794(5) 0.4307(4) 0.092(3) Uani 1 1 d . . . . .
H17A H 0.039338 0.193260 0.460273 0.111 Uiso 1 1 calc R U . . .
C18 C 0.1836(7) 0.1496(5) 0.4447(3) 0.080(2) Uani 1 1 d . . . . .
H18A H 0.212588 0.140601 0.483645 0.096 Uiso 1 1 calc R U . . .
C19 C 0.2464(5) 0.1330(3) 0.4015(2) 0.0537(13) Uani 1 1 d . . . . .
C20 C 0.0338(5) 0.1763(4) 0.2657(3) 0.0704(18) Uani 1 1 d . . . . .
H20A H 0.090013 0.178224 0.240428 0.084 Uiso 1 1 calc R U . . .
C21 C -0.0392(6) 0.2496(6) 0.2521(5) 0.113(3) Uani 1 1 d . . . . .
H21A H -0.072373 0.247990 0.211839 0.170 Uiso 1 1 calc R U . . .
H21B H -0.094905 0.249036 0.276447 0.170 Uiso 1 1 calc R U . . .
H21C H 0.003331 0.298251 0.259277 0.170 Uiso 1 1 calc R U . . .
C22 C -0.0311(6) 0.0983(6) 0.2523(5) 0.116(3) Uani 1 1 d . . . . .
H22A H 0.016298 0.052397 0.261183 0.174 Uiso 1 1 calc R U . . .
H22B H -0.088365 0.096059 0.275652 0.174 Uiso 1 1 calc R U . . .
H22C H -0.062015 0.097206 0.211758 0.174 Uiso 1 1 calc R U . . .
C23 C 0.3555(5) 0.0902(4) 0.4173(2) 0.0598(15) Uani 1 1 d . . . . .
H23A H 0.398722 0.100710 0.386227 0.072 Uiso 1 1 calc R U . . .
C24 C 0.4211(7) 0.1197(5) 0.4752(3) 0.089(2) Uani 1 1 d . . . . .
H24A H 0.488832 0.090586 0.482824 0.134 Uiso 1 1 calc R U . . .
H24B H 0.435505 0.176734 0.472698 0.134 Uiso 1 1 calc R U . . .
H24C H 0.380064 0.110046 0.506332 0.134 Uiso 1 1 calc R U . . .
C25 C 0.3381(7) -0.0015(4) 0.4208(3) 0.095(3) Uani 1 1 d . . . . .
H25A H 0.407240 -0.028060 0.430848 0.143 Uiso 1 1 calc R U . . .
H25B H 0.293471 -0.012962 0.450103 0.143 Uiso 1 1 calc R U . . .
H25C H 0.302506 -0.021123 0.383720 0.143 Uiso 1 1 calc R U . . .
C26 C 0.3603(4) 0.1477(3) 0.1584(2) 0.0404(11) Uani 1 1 d . . . . .
C27 C 0.2815(5) 0.1774(3) 0.1137(2) 0.0490(12) Uani 1 1 d . . . . .
C28 C 0.3121(6) 0.1899(4) 0.0598(2) 0.0627(15) Uani 1 1 d . . . . .
H28A H 0.262340 0.211477 0.029597 0.075 Uiso 1 1 calc R U . . .
C29 C 0.4149(7) 0.1708(4) 0.0504(3) 0.080(2) Uani 1 1 d . . . . .
H29A H 0.435112 0.181921 0.014282 0.096 Uiso 1 1 calc R U . . .
C30 C 0.4892(6) 0.1355(4) 0.0933(3) 0.0710(17) Uani 1 1 d . . . . .
H30A H 0.557011 0.119789 0.085080 0.085 Uiso 1 1 calc R U . . .
C31 C 0.4637(4) 0.1230(3) 0.1491(2) 0.0501(12) Uani 1 1 d . . . . .
C32 C 0.1635(5) 0.1917(4) 0.1223(3) 0.0590(14) Uani 1 1 d . . . . .
H32A H 0.163671 0.204842 0.163553 0.071 Uiso 1 1 calc R U . . .
C33 C 0.0966(6) 0.1164(5) 0.1086(3) 0.084(2) Uani 1 1 d . . . . .
H33A H 0.022915 0.126774 0.114338 0.125 Uiso 1 1 calc R U . . .
H33B H 0.097384 0.101039 0.068813 0.125 Uiso 1 1 calc R U . . .
H33C H 0.126491 0.073255 0.134008 0.125 Uiso 1 1 calc R U . . .
C34 C 0.1090(6) 0.2624(5) 0.0858(3) 0.091(2) Uani 1 1 d . . . . .
H34A H 0.151502 0.310794 0.094361 0.137 Uiso 1 1 calc R U . . .
H34B H 0.104107 0.249680 0.045057 0.137 Uiso 1 1 calc R U . . .
H34C H 0.037124 0.270915 0.094962 0.137 Uiso 1 1 calc R U . . .
C35 C 0.5424(4) 0.0760(4) 0.1935(3) 0.0589(15) Uani 1 1 d . . . . .
H35A H 0.523659 0.085996 0.232407 0.071 Uiso 1 1 calc R U . . .
C36 C 0.5326(6) -0.0159(4) 0.1807(4) 0.085(2) Uani 1 1 d . . . . .
H36A H 0.582668 -0.044995 0.209046 0.128 Uiso 1 1 calc R U . . .
H36B H 0.459578 -0.033477 0.182648 0.128 Uiso 1 1 calc R U . . .
H36C H 0.549371 -0.026406 0.142383 0.128 Uiso 1 1 calc R U . . .
C37 C 0.6630(5) 0.1003(5) 0.1941(4) 0.086(2) Uani 1 1 d . . . . .
H37A H 0.708847 0.068747 0.222869 0.130 Uiso 1 1 calc R U . . .
H37B H 0.682781 0.090195 0.156324 0.130 Uiso 1 1 calc R U . . .
H37C H 0.672215 0.156942 0.203291 0.130 Uiso 1 1 calc R U . . .
C38 C 0.1286(13) 0.1454(11) 0.6106(7) 0.103(5) Uani 0.5 1 d D U P . .
H38A H 0.111109 0.182513 0.578086 0.123 Uiso 0.5 1 calc R U P . .
H38B H 0.099946 0.167905 0.643779 0.123 Uiso 0.5 1 calc R U P . .
C39 C 0.0750(15) 0.0620(10) 0.5945(9) 0.134(7) Uani 0.5 1 d D U P . .
H39A H 0.036550 0.061701 0.554719 0.161 Uiso 0.5 1 calc R U P . .
H39B H 0.025047 0.047080 0.620865 0.161 Uiso 0.5 1 calc R U P . .
C40 C 0.1751(14) 0.0052(10) 0.6014(8) 0.114(6) Uani 0.5 1 d D U P . .
H40A H 0.180688 -0.019334 0.563959 0.137 Uiso 0.5 1 calc R U P . .
H40B H 0.164796 -0.038178 0.628324 0.137 Uiso 0.5 1 calc R U P . .
C41 C 0.2827(14) 0.0503(10) 0.6242(7) 0.120(6) Uani 0.5 1 d D U P . .
H41A H 0.313612 0.031632 0.662922 0.145 Uiso 0.5 1 calc R U P . .
H41B H 0.335806 0.042689 0.598163 0.145 Uiso 0.5 1 calc R U P . .
C42 C 0.3571(13) 0.9160(12) 0.0301(8) 0.127(6) Uani 0.5 1 d D U P . .
H42A H 0.388707 0.884408 0.063854 0.152 Uiso 0.5 1 calc R U P . .
H42B H 0.412951 0.951780 0.019705 0.152 Uiso 0.5 1 calc R U P . .
C43 C 0.3186(11) 0.8602(11) -0.0197(7) 0.096(5) Uani 0.5 1 d D U P . .
H43A H 0.345203 0.878558 -0.054617 0.115 Uiso 0.5 1 calc R U P . .
H43B H 0.345444 0.805628 -0.010726 0.115 Uiso 0.5 1 calc R U P . .
C44 C 0.1977(11) 0.8609(11) -0.0291(9) 0.111(5) Uani 0.5 1 d D U P . .
H44A H 0.169084 0.808696 -0.019376 0.133 Uiso 0.5 1 calc R U P . .
H44B H 0.168631 0.874062 -0.069231 0.133 Uiso 0.5 1 calc R U P . .
C45 C 0.1701(12) 0.9266(11) 0.0121(7) 0.104(5) Uani 0.5 1 d D U P . .
H45A H 0.126646 0.968221 -0.010160 0.125 Uiso 0.5 1 calc R U P . .
H45B H 0.126990 0.903265 0.039355 0.125 Uiso 0.5 1 calc R U P . .
B3 B 0.4936(5) 0.3750(4) 0.3503(3) 0.0501(14) Uani 1 1 d . . . . .
H3 H 0.432069 0.421416 0.355302 0.060 Uiso 1 1 calc R U . . .
B4 B 0.4901(5) 0.2773(4) 0.3810(2) 0.0485(14) Uani 1 1 d . . . . .
H4 H 0.426908 0.259668 0.406927 0.058 Uiso 1 1 calc R U . . .
B5 B 0.5429(5) 0.2086(4) 0.3339(3) 0.0452(13) Uani 1 1 d . . . . .
H5 H 0.514021 0.145468 0.329151 0.054 Uiso 1 1 calc R U . . .
B6 B 0.5754(5) 0.2642(4) 0.2741(3) 0.0472(13) Uani 1 1 d . . . . .
H6 H 0.566746 0.238777 0.229757 0.057 Uiso 1 1 calc R U . . .
B7 B 0.6317(6) 0.4004(5) 0.3478(4) 0.070(2) Uani 1 1 d . . . . .
H7 H 0.660703 0.463528 0.351664 0.084 Uiso 1 1 calc R U . . .
B8 B 0.5967(7) 0.3461(5) 0.4079(3) 0.0669(19) Uani 1 1 d . . . . .
H8 H 0.603041 0.373237 0.451628 0.080 Uiso 1 1 calc R U . . .
B9 B 0.6278(5) 0.2426(4) 0.3972(3) 0.0593(17) Uani 1 1 d . . . . .
H9 H 0.655028 0.201865 0.434131 0.071 Uiso 1 1 calc R U . . .
B10 B 0.6796(5) 0.2340(4) 0.3311(3) 0.0597(17) Uani 1 1 d . . . . .
H10 H 0.740366 0.187712 0.324518 0.072 Uiso 1 1 calc R U . . .
B11 B 0.6816(6) 0.3331(4) 0.3012(3) 0.0646(19) Uani 1 1 d . . . . .
H11 H 0.743183 0.352171 0.274672 0.077 Uiso 1 1 calc R U . . .
B12 B 0.7124(6) 0.3192(5) 0.3768(4) 0.073(2) Uani 1 1 d . . . . .
H12 H 0.795158 0.328464 0.400660 0.087 Uiso 1 1 calc R U . . .
B13 B 0.3427(4) 0.2777(3) 0.2693(2) 0.0380(11) Uani 1 1 d . . . . .
O2 O 0.2681(11) 0.9633(9) 0.0443(7) 0.145(5) Uani 0.5 1 d D U P . .
O1 O 0.2480(13) 0.1366(10) 0.6253(7) 0.152(5) Uani 0.5 1 d D U P . .

loop_
_atom_site_aniso_label
_atom_site_aniso_U_11
_atom_site_aniso_U_22
_atom_site_aniso_U_33
_atom_site_aniso_U_23
_atom_site_aniso_U_13
_atom_site_aniso_U_12
Br1 0.0726(4) 0.0367(3) 0.0542(3) 0.0102(2) -0.0058(3) -0.0015(2)
Br2 0.0503(3) 0.0375(3) 0.1011(5) -0.0108(3) 0.0259(3) 0.0058(2)
N1 0.0324(19) 0.0308(19) 0.044(2) -0.0005(16) 0.0028(16) -0.0010(16)
N2 0.033(2) 0.0323(19) 0.041(2) -0.0017(16) 0.0008(16) 0.0047(16)
C1 0.042(3) 0.032(2) 0.041(2) -0.0017(19) 0.010(2) -0.0073(19)
C2 0.051(3) 0.041(3) 0.064(3) 0.003(2) 0.006(3) -0.015(2)
C11 0.027(2) 0.031(2) 0.038(2) 0.0018(17) 0.0020(18) 0.0039(17)
C12 0.048(3) 0.027(2) 0.055(3) 0.003(2) 0.003(2) -0.005(2)
C13 0.046(3) 0.028(2) 0.058(3) -0.005(2) 0.003(2) -0.004(2)
C14 0.040(3) 0.041(3) 0.052(3) -0.002(2) 0.013(2) -0.006(2)
C15 0.041(3) 0.056(3) 0.072(4) -0.002(3) 0.015(3) -0.002(2)
C16 0.064(4) 0.090(5) 0.092(5) -0.001(4) 0.039(4) 0.001(4)
C17 0.093(6) 0.114(7) 0.083(6) -0.009(4) 0.054(5) 0.000(5)
C18 0.092(5) 0.102(6) 0.052(4) -0.009(3) 0.026(4) -0.014(4)
C19 0.060(3) 0.050(3) 0.051(3) 0.005(2) 0.008(3) -0.012(3)
C20 0.031(3) 0.093(5) 0.085(5) 0.007(4) 0.003(3) 0.001(3)
C21 0.057(4) 0.123(7) 0.151(8) 0.039(6) -0.009(5) 0.018(5)
C22 0.060(5) 0.131(8) 0.145(8) -0.032(6) -0.020(5) -0.020(5)
C23 0.066(4) 0.062(4) 0.047(3) 0.014(3) -0.005(3) -0.006(3)
C24 0.102(6) 0.094(5) 0.060(4) 0.020(4) -0.021(4) -0.021(4)
C25 0.121(6) 0.061(4) 0.090(5) 0.017(4) -0.027(5) -0.007(4)
C26 0.044(3) 0.037(2) 0.040(3) -0.0058(19) 0.005(2) -0.002(2)
C27 0.056(3) 0.043(3) 0.044(3) 0.001(2) -0.003(2) 0.000(2)
C28 0.070(4) 0.072(4) 0.043(3) -0.001(3) 0.001(3) -0.003(3)
C29 0.101(6) 0.096(6) 0.046(3) 0.001(3) 0.021(4) -0.016(4)
C30 0.067(4) 0.087(5) 0.064(4) -0.005(3) 0.025(3) -0.001(4)
C31 0.045(3) 0.051(3) 0.055(3) -0.007(2) 0.010(2) -0.001(2)
C32 0.055(3) 0.066(4) 0.050(3) 0.000(3) -0.009(3) 0.014(3)
C33 0.058(4) 0.090(5) 0.098(5) 0.001(4) -0.005(4) -0.005(4)
C34 0.087(5) 0.083(5) 0.091(5) 0.000(4) -0.023(4) 0.028(4)
C35 0.040(3) 0.069(4) 0.068(4) -0.012(3) 0.009(3) 0.013(3)
C36 0.074(4) 0.058(4) 0.121(6) -0.006(4) 0.007(4) 0.019(3)
C37 0.040(3) 0.105(6) 0.114(6) -0.025(5) 0.008(3) 0.010(3)
C38 0.135(10) 0.115(9) 0.062(7) -0.017(6) 0.025(7) 0.017(8)
C39 0.152(10) 0.152(11) 0.109(9) 0.018(8) 0.054(8) -0.013(9)
C40 0.148(10) 0.086(8) 0.112(9) 0.035(7) 0.033(8) -0.012(8)
C41 0.142(10) 0.149(10) 0.077(8) 0.031(7) 0.039(7) 0.017(8)
C42 0.106(9) 0.153(11) 0.118(9) -0.032(8) 0.010(8) 0.004(8)
C43 0.093(8) 0.110(8) 0.096(8) -0.037(7) 0.047(7) 0.005(7)
C44 0.096(8) 0.107(9) 0.125(9) -0.031(8) -0.001(7) -0.003(7)
C45 0.092(8) 0.114(9) 0.110(9) -0.020(7) 0.028(7) -0.004(7)
B3 0.053(4) 0.040(3) 0.054(3) -0.011(3) 0.002(3) -0.008(3)
B4 0.053(3) 0.053(3) 0.038(3) -0.001(2) 0.001(3) -0.003(3)
B5 0.039(3) 0.043(3) 0.052(3) 0.001(3) 0.003(3) 0.006(2)
B6 0.037(3) 0.050(3) 0.056(3) -0.002(3) 0.012(3) -0.002(3)
B7 0.062(4) 0.062(4) 0.084(5) -0.009(4) 0.002(4) -0.030(4)
B8 0.078(5) 0.066(4) 0.051(4) -0.013(3) -0.005(3) -0.011(4)
B9 0.055(4) 0.061(4) 0.057(4) 0.006(3) -0.007(3) 0.000(3)
B10 0.037(3) 0.068(4) 0.071(4) 0.003(3) -0.001(3) 0.002(3)
B11 0.046(4) 0.070(5) 0.076(5) 0.005(4) 0.005(3) -0.019(3)
B12 0.048(4) 0.084(5) 0.079(5) -0.004(4) -0.011(3) -0.018(4)
B13 0.037(3) 0.028(2) 0.048(3) 0.000(2) 0.004(2) 0.004(2)
O2 0.136(8) 0.149(9) 0.150(8) -0.014(7) 0.022(7) 0.001(7)
O1 0.184(10) 0.158(9) 0.115(8) -0.021(7) 0.025(7) -0.020(8)

loop_
_atom_type_symbol
_atom_type_description
_atom_type_scat_dispersion_real
_atom_type_scat_dispersion_imag
_atom_type_scat_source
C C 0.0033 0.0016 'International Tables Vol C Tables 4.2.6.8 and 6.1.1.4'
H H 0.0000 0.0000 'International Tables Vol C Tables 4.2.6.8 and 6.1.1.4'
B B 0.0013 0.0007 'International Tables Vol C Tables 4.2.6.8 and 6.1.1.4'
N N 0.0061 0.0033 'International Tables Vol C Tables 4.2.6.8 and 6.1.1.4'
Br Br -0.2901 2.4595 'International Tables Vol C Tables 4.2.6.8 and 6.1.1.4'
O O 0.0106 0.0060 'International Tables Vol C Tables 4.2.6.8 and 6.1.1.4'

loop_
_geom_angle_atom_site_label_1
_geom_angle_atom_site_label_2
_geom_angle_atom_site_label_3
_geom_angle
_geom_angle_site_symmetry_1
_geom_angle_site_symmetry_3
_geom_angle_publ_flag
C11 N1 C12 110.3(4) . . ?
C11 N1 C14 132.2(4) . . ?
C12 N1 C14 116.4(4) . . ?
C13 N2 C11 110.2(4) . . ?
C13 N2 C26 117.4(4) . . ?
C11 N2 C26 131.8(4) . . ?
B13 C1 C2 121.2(4) . . ?
B13 C1 B5 121.5(4) . . ?
C2 C1 B5 107.9(4) . . ?
B13 C1 B4 121.3(4) . . ?
C2 C1 B4 108.1(4) . . ?
B5 C1 B4 62.6(3) . . ?
B13 C1 B6 118.0(4) . . ?
C2 C1 B6 59.6(3) . . ?
B5 C1 B6 62.1(3) . . ?
B4 C1 B6 113.2(4) . . ?
B13 C1 B3 119.0(4) . . ?
C2 C1 B3 59.5(3) . . ?
B5 C1 B3 112.1(4) . . ?
B4 C1 B3 61.7(3) . . ?
B6 C1 B3 111.1(4) . . ?
C1 C2 B11 113.2(4) . . ?
C1 C2 B6 61.4(3) . . ?
B11 C2 B6 64.0(4) . . ?
C1 C2 B7 113.2(4) . . ?
B11 C2 B7 61.9(4) . . ?
B6 C2 B7 115.2(5) . . ?
C1 C2 B3 62.0(3) . . ?
B11 C2 B3 115.1(5) . . ?
B6 C2 B3 114.8(4) . . ?
B7 C2 B3 63.6(4) . . ?
N1 C11 N2 104.0(4) . . ?
N1 C11 B13 128.1(4) . . ?
N2 C11 B13 127.9(4) . . ?
C13 C12 N1 107.4(4) . . ?
C12 C13 N2 108.1(4) . . ?
C19 C14 C15 122.8(5) . . ?
C19 C14 N1 120.6(5) . . ?
C15 C14 N1 116.0(5) . . ?
C16 C15 C14 116.4(6) . . ?
C16 C15 C20 120.6(6) . . ?
C14 C15 C20 122.9(5) . . ?
C17 C16 C15 122.0(7) . . ?
C16 C17 C18 120.3(7) . . ?
C17 C18 C19 120.9(7) . . ?
C14 C19 C18 117.0(6) . . ?
C14 C19 C23 123.0(5) . . ?
C18 C19 C23 119.7(6) . . ?
C21 C20 C15 113.6(7) . . ?
C21 C20 C22 110.5(6) . . ?
C15 C20 C22 108.5(6) . . ?
C19 C23 C25 110.0(5) . . ?
C19 C23 C24 113.4(6) . . ?
C25 C23 C24 109.0(5) . . ?
C31 C26 C27 122.8(5) . . ?
C31 C26 N2 119.1(4) . . ?
C27 C26 N2 117.5(4) . . ?
C28 C27 C26 117.7(5) . . ?
C28 C27 C32 120.2(5) . . ?
C26 C27 C32 122.1(5) . . ?
C29 C28 C27 120.6(6) . . ?
C28 C29 C30 121.3(6) . . ?
C29 C30 C31 120.7(6) . . ?
C30 C31 C26 116.7(5) . . ?
C30 C31 C35 119.4(5) . . ?
C26 C31 C35 123.6(5) . . ?
C33 C32 C27 110.9(5) . . ?
C33 C32 C34 109.1(5) . . ?
C27 C32 C34 113.2(6) . . ?
C31 C35 C36 110.2(5) . . ?
C31 C35 C37 113.2(6) . . ?
C36 C35 C37 107.6(5) . . ?
O1 C38 C39 110.4(14) . . ?
C38 C39 C40 101.8(14) . . ?
C39 C40 C41 112.5(15) . . ?
O1 C41 C40 103.2(14) . . ?
O2 C42 C43 110.3(13) . . ?
C44 C43 C42 107.6(11) . . ?
C43 C44 C45 103.7(12) . . ?
O2 C45 C44 111.5(13) . . ?
C2 B3 C1 58.5(3) . . ?
C2 B3 B4 104.9(4) . . ?
C1 B3 B4 58.6(3) . . ?
C2 B3 B8 104.4(5) . . ?
C1 B3 B8 105.9(4) . . ?
B4 B3 B8 60.6(4) . . ?
C2 B3 B7 58.1(4) . . ?
C1 B3 B7 106.0(4) . . ?
B4 B3 B7 108.2(5) . . ?
B8 B3 B7 59.8(4) . . ?
C1 B4 B3 59.8(3) . . ?
C1 B4 B5 58.5(3) . . ?
B3 B4 B5 107.3(4) . . ?
C1 B4 B8 106.3(4) . . ?
B3 B4 B8 59.8(4) . . ?
B5 B4 B8 107.2(5) . . ?
C1 B4 B9 105.1(4) . . ?
B3 B4 B9 107.1(5) . . ?
B5 B4 B9 59.4(4) . . ?
B8 B4 B9 59.6(4) . . ?
C1 B5 B6 59.3(3) . . ?
C1 B5 B10 106.9(4) . . ?
B6 B5 B10 60.4(4) . . ?
C1 B5 B9 106.6(4) . . ?
B6 B5 B9 108.1(4) . . ?
B10 B5 B9 59.9(4) . . ?
C1 B5 B4 59.0(3) . . ?
B6 B5 B4 108.0(4) . . ?
B10 B5 B4 108.9(5) . . ?
B9 B5 B4 60.8(4) . . ?
C2 B6 C1 59.0(3) . . ?
C2 B6 B5 104.7(4) . . ?
C1 B6 B5 58.6(3) . . ?
C2 B6 B10 104.3(5) . . ?
C1 B6 B10 105.9(4) . . ?
B5 B6 B10 59.8(4) . . ?
C2 B6 B11 57.9(4) . . ?
C1 B6 B11 106.4(4) . . ?
B5 B6 B11 107.6(5) . . ?
B10 B6 B11 60.0(4) . . ?
C2 B7 B11 58.9(4) . . ?
C2 B7 B12 104.8(5) . . ?
B11 B7 B12 60.6(5) . . ?
C2 B7 B8 104.5(5) . . ?
B11 B7 B8 109.1(5) . . ?
B12 B7 B8 60.3(5) . . ?
C2 B7 B3 58.3(3) . . ?
B11 B7 B3 108.2(5) . . ?
B12 B7 B3 107.9(5) . . ?
B8 B7 B3 59.8(4) . . ?
B12 B8 B3 107.4(5) . . ?
B12 B8 B7 59.2(5) . . ?
B3 B8 B7 60.4(4) . . ?
B12 B8 B9 59.4(4) . . ?
B3 B8 B9 107.5(5) . . ?
B7 B8 B9 106.8(5) . . ?
B12 B8 B4 107.8(5) . . ?
B3 B8 B4 59.6(4) . . ?
B7 B8 B4 107.9(5) . . ?
B9 B8 B4 60.3(4) . . ?
B12 B9 B10 60.4(4) . . ?
B12 B9 B5 108.1(5) . . ?
B10 B9 B5 60.0(4) . . ?
B12 B9 B8 60.0(5) . . ?
B10 B9 B8 108.5(5) . . ?
B5 B9 B8 107.9(5) . . ?
B12 B9 B4 108.0(5) . . ?
B10 B9 B4 108.2(4) . . ?
B5 B9 B4 59.8(3) . . ?
B8 B9 B4 60.0(4) . . ?
B9 B10 B5 60.0(4) . . ?
B9 B10 B12 59.6(4) . . ?
B5 B10 B12 107.4(5) . . ?
B9 B10 B6 107.7(4) . . ?
B5 B10 B6 59.8(3) . . ?
B12 B10 B6 107.4(5) . . ?
B9 B10 B11 107.2(5) . . ?
B5 B10 B11 107.7(5) . . ?
B12 B10 B11 59.3(4) . . ?
B6 B10 B11 60.2(4) . . ?
C2 B11 B7 59.2(4) . . ?
C2 B11 B12 104.6(5) . . ?
B7 B11 B12 60.0(5) . . ?
C2 B11 B10 104.3(4) . . ?
B7 B11 B10 108.4(5) . . ?
B12 B11 B10 60.1(4) . . ?
C2 B11 B6 58.1(3) . . ?
B7 B11 B6 108.1(5) . . ?
B12 B11 B6 107.7(5) . . ?
B10 B11 B6 59.8(4) . . ?
B7 B12 B11 59.3(5) . . ?
B7 B12 B9 108.8(5) . . ?
B11 B12 B9 108.5(5) . . ?
B7 B12 B8 60.5(5) . . ?
B11 B12 B8 108.2(5) . . ?
B9 B12 B8 60.6(4) . . ?
B7 B12 B10 108.2(5) . . ?
B11 B12 B10 60.6(4) . . ?
B9 B12 B10 60.0(4) . . ?
B8 B12 B10 108.6(5) . . ?
C11 B13 C1 113.0(4) . . ?
C11 B13 Br2 108.9(3) . . ?
C1 B13 Br2 110.1(3) . . ?
C11 B13 Br1 111.8(3) . . ?
C1 B13 Br1 108.1(3) . . ?
Br2 B13 Br1 104.7(2) . . ?
C42 O2 C45 105.6(13) . . ?
C38 O1 C41 111.9(15) . . ?

loop_
_geom_bond_atom_site_label_1
_geom_bond_atom_site_label_2
_geom_bond_distance
_geom_bond_site_symmetry_2
_geom_bond_publ_flag
Br1 B13 2.034(5) . ?
Br2 B13 2.030(5) . ?
N1 C11 1.368(6) . ?
N1 C12 1.381(6) . ?
N1 C14 1.475(6) . ?
N2 C13 1.370(6) . ?
N2 C11 1.372(6) . ?
N2 C26 1.467(6) . ?
C1 B13 1.654(7) . ?
C1 C2 1.671(7) . ?
C1 B5 1.699(7) . ?
C1 B4 1.708(7) . ?
C1 B6 1.711(7) . ?
C1 B3 1.730(7) . ?
C2 B11 1.678(9) . ?
C2 B6 1.680(8) . ?
C2 B7 1.684(9) . ?
C2 B3 1.688(9) . ?
C11 B13 1.649(7) . ?
C12 C13 1.319(7) . ?
C14 C19 1.390(8) . ?
C14 C15 1.409(8) . ?
C15 C16 1.389(9) . ?
C15 C20 1.516(9) . ?
C16 C17 1.358(11) . ?
C17 C18 1.383(12) . ?
C18 C19 1.392(9) . ?
C19 C23 1.521(8) . ?
C20 C21 1.513(10) . ?
C20 C22 1.522(10) . ?
C23 C25 1.530(9) . ?
C23 C24 1.537(8) . ?
C26 C31 1.397(7) . ?
C26 C27 1.398(7) . ?
C27 C28 1.379(8) . ?
C27 C32 1.529(8) . ?
C28 C29 1.365(10) . ?
C29 C30 1.377(10) . ?
C30 C31 1.394(8) . ?
C31 C35 1.518(8) . ?
C32 C33 1.499(9) . ?
C32 C34 1.534(9) . ?
C35 C36 1.544(9) . ?
C35 C37 1.549(8) . ?
C38 O1 1.477(9) . ?
C38 C39 1.546(10) . ?
C39 C40 1.545(10) . ?
C40 C41 1.548(10) . ?
C41 O1 1.486(9) . ?
C42 O2 1.433(9) . ?
C42 C43 1.495(9) . ?
C43 C44 1.484(9) . ?
C44 C45 1.517(9) . ?
C45 O2 1.457(9) . ?
B3 B4 1.763(9) . ?
B3 B8 1.766(10) . ?
B3 B7 1.776(9) . ?
B4 B5 1.769(8) . ?
B4 B8 1.780(9) . ?
B4 B9 1.786(9) . ?
B5 B6 1.760(8) . ?
B5 B10 1.761(9) . ?
B5 B9 1.760(9) . ?
B6 B10 1.772(9) . ?
B6 B11 1.779(9) . ?
B7 B11 1.730(11) . ?
B7 B12 1.742(12) . ?
B7 B8 1.767(11) . ?
B8 B12 1.763(12) . ?
B8 B9 1.773(10) . ?
B9 B12 1.752(10) . ?
B9 B10 1.759(10) . ?
B10 B12 1.767(11) . ?
B10 B11 1.775(10) . ?
B11 B12 1.752(11) . ?
